data_2103440
loop_
_publ_author_name
'Zakaria, Choudhury M.'
'Ferguson, George'
'Lough, Alan J.'
'Glidewell, Christopher'

_publ_section_title
;
 Ferrocene-1,1'-dicarboxylic acid as a building block in supramolecular
 chemistry: supramolecular structures in one, two and three dimensions
;
_journal_issue 5
_journal_name_full 'Acta Crystallographica Section B'
_journal_page_first 786
_journal_page_last 802
_journal_paper_doi 10.1107/S010876810200976X
_journal_volume 58
_journal_year 2002
_chemical_formula_moiety '2(C12 H24 N), 2(C12 H9 Fe O4), C4 H8 O'
_chemical_formula_sum 'C52 H74 Fe2 N2 O9'
_chemical_formula_weight 982.83
_chemical_name_systematic
;
 Dicyclohexylamine-ferrocene-1,1'-dicarboxylic acid--tetrahydrofuran (2/2/1)
;
_space_group_IT_number 2
_symmetry_cell_setting triclinic
_symmetry_space_group_name_Hall '-P 1'
_symmetry_space_group_name_H-M 'P -1'
_atom_sites_solution_hydrogens geom
_atom_sites_solution_primary direct
_atom_sites_solution_secondary difmap
_cell_angle_alpha 74.9690(8)
_cell_angle_beta 78.0660(8)
_cell_angle_gamma 64.4590(10)
_cell_formula_units_Z 2
_cell_length_a 10.3588(2)
_cell_length_b 11.9612(2)
_cell_length_c 22.7731(5)
_cell_measurement_reflns_used 9949
_cell_measurement_temperature 150(2)
_cell_measurement_theta_max 27.46
_cell_measurement_theta_min 2.67
_cell_volume 2444.18(9)
_computing_cell_refinement 'DENZO-SMN (Otwinowski & Minor, 1997)'
_computing_data_collection 'Kappa-CCD server software (Nonius, 1997)'
_computing_data_reduction 'DENZO-SMN (Otwinowski & Minor, 1997)'
_computing_molecular_graphics 'PLATON (Spek, 2002)'
_computing_publication_material 'SHELXL-97 (Sheldrick, 1997a) and PRPKAPPA (Ferguson, 1999)'
_computing_structure_refinement 'SHELXL-97 (Sheldrick, 1997a)'
_computing_structure_solution 'SHELXS-97 (Sheldrick, 1997b)'
_diffrn_ambient_temperature 150(2)
_diffrn_measured_fraction_theta_full 0.984
_diffrn_measured_fraction_theta_max 0.984
_diffrn_measurement_device_type Kappa-CCD
_diffrn_measurement_method '\f scans, and \w scans with \k offsets'
_diffrn_radiation_monochromator graphite
_diffrn_radiation_source 'fine-focus sealed X-ray tube'
_diffrn_radiation_type 'Mo K\a'
_diffrn_radiation_wavelength 0.71073
_diffrn_reflns_av_R_equivalents 0.041
_diffrn_reflns_av_sigmaI/netI 0.0628
_diffrn_reflns_limit_h_max 13
_diffrn_reflns_limit_h_min 0
_diffrn_reflns_limit_k_max 15
_diffrn_reflns_limit_k_min -13
_diffrn_reflns_limit_l_max 29
_diffrn_reflns_limit_l_min -28
_diffrn_reflns_number 27832
_diffrn_reflns_theta_full 27.46
_diffrn_reflns_theta_max 27.46
_diffrn_reflns_theta_min 2.67
_diffrn_standards_decay_% 0
_exptl_absorpt_coefficient_mu 0.651
_exptl_absorpt_correction_T_max 0.9498
_exptl_absorpt_correction_T_min 0.8490
_exptl_absorpt_correction_type multi-scan
_exptl_absorpt_process_details 'DENZO-SMN (Otwinowski & Minor, 1997)'
_exptl_crystal_colour colourless
_exptl_crystal_density_diffrn 1.335
_exptl_crystal_density_method 'not measured'
_exptl_crystal_description plate
_exptl_crystal_F_000 1048
_exptl_crystal_size_max 0.26
_exptl_crystal_size_mid 0.20
_exptl_crystal_size_min 0.08
_refine_diff_density_max 0.569
_refine_diff_density_min -0.578
_refine_ls_extinction_method none
_refine_ls_goodness_of_fit_ref 1.032
_refine_ls_hydrogen_treatment constr
_refine_ls_matrix_type full
_refine_ls_number_parameters 603
_refine_ls_number_reflns 11044
_refine_ls_number_restraints 10
_refine_ls_restrained_S_all 1.033
_refine_ls_R_factor_all 0.0615
_refine_ls_R_factor_gt 0.0407
_refine_ls_shift/su_max 0.001
_refine_ls_shift/su_mean 0.000
_refine_ls_structure_factor_coef Fsqd
_refine_ls_weighting_details 'w=1/[\s^2^(Fo^2^)+(0.0239P)^2^+1.6289P] where P=(Fo^2^+2Fc^2^)/3'
_refine_ls_weighting_scheme calc
_refine_ls_wR_factor_gt 0.0928
_refine_ls_wR_factor_ref 0.1022
_reflns_number_gt 8558
_reflns_number_total 11044
_reflns_threshold_expression >2\s(I)
_cod_data_source_file na0136.cif
_cod_data_source_block VII
_cod_depositor_comments
;
The following automatic conversions were performed:
'_exptl_absorpt_correction_type' value 'Multi-scan' changed to
'multi-scan' according to
'/home/saulius/struct/CIF-dictionaries/cif_core.dic' dictionary named
'cif_core.dic' version 2.4.1 from 2010-06-29.

Automatic conversion script
Id: cif_fix_enum 1527 2010-12-29 10:47:43Z saulius 

The following automatic conversions were performed:

'_exptl_absorpt_correction_type' value 'Multi-scan' changed to
'multi-scan' according to
/home/saulius/struct/CIF-dictionaries/cif_core.dic dictionary named
'cif_core.dic' version 2.4.1 from 2010-06-29.

Automatic conversion script
Id: cif_fix_values 1715 2011-07-08 13:25:40Z adriana 
;
_cod_original_cell_volume 2444.18(8)
_cod_original_sg_symbol_H-M P-1
_cod_database_code 2103440
_cod_database_fobs_code 2103440

loop_
_symmetry_equiv_pos_as_xyz
'x, y, z'
'-x, -y, -z'

loop_
_atom_site_label
_atom_site_fract_x
_atom_site_fract_y
_atom_site_fract_z
_atom_site_U_iso_or_equiv
_atom_site_adp_type
_atom_site_calc_flag
_atom_site_refinement_flags
_atom_site_occupancy
_atom_site_disorder_assembly
_atom_site_disorder_group
_atom_site_type_symbol
Fe1 0.03245(3) 0.12869(3) 0.370175(12) 0.01792(8) Uani d . 1 . . Fe
O11 0.12239(17) 0.06052(18) 0.21144(7) 0.0397(4) Uani d . 1 . . O
O12 0.32174(15) -0.05894(16) 0.25783(7) 0.0304(4) Uani d . 1 . . O
C11 0.1014(2) -0.0064(2) 0.31891(9) 0.0225(4) Uani d . 1 . . C
C12 -0.0526(2) 0.0460(2) 0.33075(11) 0.0278(5) Uani d . 1 . . C
C13 -0.0879(3) 0.0224(2) 0.39513(11) 0.0329(5) Uani d . 1 . . C
C14 0.0424(3) -0.0432(2) 0.42303(10) 0.0319(5) Uani d . 1 . . C
C15 0.1594(2) -0.0606(2) 0.37613(9) 0.0254(4) Uani d . 1 . . C
C16 0.1804(2) 0.0031(2) 0.25759(9) 0.0247(4) Uani d . 1 . . C
O21 -0.34311(14) 0.35434(14) 0.40857(6) 0.0249(3) Uani d . 1 . . O
O22 -0.24112(15) 0.33844(14) 0.48926(6) 0.0253(3) Uani d . 1 . . O
C21 -0.0901(2) 0.29670(19) 0.39814(9) 0.0199(4) Uani d . 1 . . C
C22 0.0462(2) 0.2399(2) 0.42194(10) 0.0229(4) Uani d . 1 . . C
C23 0.1567(2) 0.2232(2) 0.37190(10) 0.0250(4) Uani d . 1 . . C
C24 0.0885(2) 0.2705(2) 0.31726(10) 0.0260(5) Uani d . 1 . . C
C25 -0.0623(2) 0.3148(2) 0.33285(9) 0.0221(4) Uani d . 1 . . C
C26 -0.2344(2) 0.33094(19) 0.43497(9) 0.0198(4) Uani d . 1 . . C
Fe2 0.63588(3) 0.11465(3) 0.195009(13) 0.02250(8) Uani d . 1 . . Fe
O31 0.5031(2) 0.21839(19) 0.34718(8) 0.0436(5) Uani d . 1 . . O
O32 0.64905(17) 0.31658(16) 0.30278(7) 0.0304(4) Uani d . 1 . . O
C31 0.5440(2) 0.2642(2) 0.23888(11) 0.0306(5) Uani d . 1 . . C
C32 0.6258(3) 0.2945(2) 0.18338(11) 0.0377(6) Uani d . 1 . . C
C33 0.5695(4) 0.2832(3) 0.13454(13) 0.0520(8) Uani d . 1 . . C
C34 0.4544(3) 0.2474(3) 0.15952(15) 0.0600(10) Uani d . 1 . . C
C35 0.4374(3) 0.2338(3) 0.22408(14) 0.0477(7) Uani d . 1 . . C
C36 0.5633(2) 0.2624(2) 0.30180(10) 0.0270(5) Uani d . 1 . . C
O41 0.46241(15) -0.06496(15) 0.14921(6) 0.0253(3) Uani d . 1 . . O
O42 0.61331(17) -0.02892(17) 0.06996(6) 0.0345(4) Uani d . 1 . . O
C41 0.6686(2) -0.04426(19) 0.16732(9) 0.0208(4) Uani d . 1 . . C
C42 0.6471(2) -0.0623(2) 0.23285(9) 0.0265(5) Uani d . 1 . . C
C43 0.7568(2) -0.0439(2) 0.25246(10) 0.0269(5) Uani d . 1 . . C
C44 0.8455(2) -0.0133(2) 0.20003(10) 0.0273(5) Uani d . 1 . . C
C45 0.7919(2) -0.0141(2) 0.14758(10) 0.0248(4) Uani d . 1 . . C
C46 0.5755(2) -0.04586(19) 0.12602(9) 0.0206(4) Uani d . 1 . . C
N1 0.31194(18) -0.03105(17) 0.05214(7) 0.0222(4) Uani d . 1 . . N
C51 0.2853(2) -0.1480(2) 0.06043(9) 0.0221(4) Uani d . 1 . . C
C52 0.4286(2) -0.2569(2) 0.04948(11) 0.0315(5) Uani d . 1 . . C
C53 0.4099(3) -0.3804(2) 0.05894(12) 0.0397(6) Uani d . 1 . . C
C54 0.3284(3) -0.4082(2) 0.12098(13) 0.0426(6) Uani d . 1 . . C
C55 0.1872(3) -0.2973(2) 0.13105(11) 0.0358(5) Uani d . 1 . . C
C56 0.2094(2) -0.1764(2) 0.12371(10) 0.0275(5) Uani d . 1 . . C
C61 0.1857(2) 0.0877(2) 0.06407(9) 0.0231(4) Uani d . 1 . . C
C62 0.2378(3) 0.1942(2) 0.04921(12) 0.0356(5) Uani d . 1 . . C
C63 0.1150(3) 0.3137(2) 0.06687(14) 0.0468(7) Uani d . 1 . . C
C64 -0.0158(3) 0.3507(3) 0.03413(13) 0.0459(7) Uani d . 1 . . C
C65 -0.0620(3) 0.2415(2) 0.04533(12) 0.0375(6) Uani d . 1 . . C
C66 0.0609(2) 0.1224(2) 0.02820(10) 0.0281(5) Uani d . 1 . . C
N2 -0.63244(17) 0.44786(16) 0.46051(7) 0.0179(3) Uani d . 1 . . N
C71 -0.6584(2) 0.34962(19) 0.51241(9) 0.0197(4) Uani d . 1 . . C
C72 -0.5645(2) 0.3253(2) 0.56173(9) 0.0228(4) Uani d . 1 . . C
C73 -0.5786(2) 0.2219(2) 0.61526(9) 0.0279(5) Uani d . 1 . . C
C74 -0.5446(3) 0.1008(2) 0.59320(10) 0.0328(5) Uani d . 1 . . C
C75 -0.6430(3) 0.1278(2) 0.54523(11) 0.0311(5) Uani d . 1 . . C
C76 -0.6265(2) 0.2292(2) 0.49090(10) 0.0260(5) Uani d . 1 . . C
C81 -0.7119(2) 0.48702(19) 0.40520(9) 0.0190(4) Uani d . 1 . . C
C82 -0.6713(2) 0.5891(2) 0.36063(9) 0.0261(5) Uani d . 1 . . C
C83 -0.7492(3) 0.6353(2) 0.30357(10) 0.0345(5) Uani d . 1 . . C
C84 -0.9115(3) 0.6822(2) 0.32008(11) 0.0347(5) Uani d . 1 . . C
C85 -0.9512(2) 0.5802(2) 0.36476(11) 0.0312(5) Uani d . 1 . . C
C86 -0.8746(2) 0.5335(2) 0.42240(10) 0.0255(4) Uani d . 1 . . C
O91A 0.7958(10) 0.5121(11) 0.1629(7) 0.123(3) Uani d PD 0.50 A -1 O
C92A 0.6765(13) 0.576(2) 0.2008(9) 0.089(3) Uani d PD 0.50 A -1 C
C93A 0.6920(19) 0.6318(16) 0.2478(10) 0.055(2) Uani d PD 0.50 A -1 C
C94A 0.848(2) 0.602(2) 0.2269(6) 0.051(2) Uani d PD 0.50 A -1 C
C95A 0.9111(11) 0.5309(9) 0.1753(4) 0.091(2) Uani d PD 0.50 A -1 C
O91B 0.7322(10) 0.5721(11) 0.1513(8) 0.123(3) Uani d PD 0.50 B -2 O
C92B 0.6257(14) 0.602(2) 0.2008(8) 0.089(3) Uani d PD 0.50 B -2 C
C93B 0.7154(18) 0.6061(16) 0.2416(9) 0.055(2) Uani d PD 0.50 B -2 C
C94B 0.853(2) 0.619(2) 0.2136(6) 0.051(2) Uani d PD 0.50 B -2 C
C95B 0.8442(11) 0.6088(9) 0.1500(4) 0.091(2) Uani d PD 0.50 B -2 C
H12 0.3613 -0.0567 0.2217 0.046 Uiso calc R 1 . . H
H12A -0.1189 0.0886 0.3010 0.033 Uiso calc R 1 . . H
H13 -0.1824 0.0463 0.4160 0.040 Uiso calc R 1 . . H
H14 0.0498 -0.0707 0.4657 0.038 Uiso calc R 1 . . H
H15 0.2586 -0.1013 0.3819 0.030 Uiso calc R 1 . . H
H22 0.0605 0.2170 0.4640 0.028 Uiso calc R 1 . . H
H23 0.2574 0.1872 0.3746 0.030 Uiso calc R 1 . . H
H24 0.1364 0.2721 0.2769 0.031 Uiso calc R 1 . . H
H25 -0.1328 0.3502 0.3049 0.027 Uiso calc R 1 . . H
H32 0.6498 0.3206 0.3390 0.046 Uiso calc R 1 . . H
H32A 0.7042 0.3180 0.1798 0.045 Uiso calc R 1 . . H
H33 0.6038 0.2973 0.0924 0.062 Uiso calc R 1 . . H
H34 0.3967 0.2343 0.1368 0.072 Uiso calc R 1 . . H
H35 0.3683 0.2091 0.2521 0.057 Uiso calc R 1 . . H
H42 0.5726 -0.0830 0.2586 0.032 Uiso calc R 1 . . H
H43 0.7688 -0.0509 0.2937 0.032 Uiso calc R 1 . . H
H44 0.9264 0.0046 0.2000 0.033 Uiso calc R 1 . . H
H45 0.8314 0.0026 0.1064 0.030 Uiso calc R 1 . . H
H1A 0.3522 -0.0151 0.0126 0.027 Uiso calc R 1 . . H
H1B 0.3795 -0.0481 0.0774 0.027 Uiso calc R 1 . . H
H51 0.2224 -0.1346 0.0291 0.027 Uiso calc R 1 . . H
H52A 0.4948 -0.2665 0.0779 0.038 Uiso calc R 1 . . H
H52B 0.4724 -0.2378 0.0072 0.038 Uiso calc R 1 . . H
H53A 0.3569 -0.3755 0.0262 0.048 Uiso calc R 1 . . H
H53B 0.5058 -0.4507 0.0558 0.048 Uiso calc R 1 . . H
H54A 0.3091 -0.4836 0.1234 0.051 Uiso calc R 1 . . H
H54B 0.3887 -0.4273 0.1537 0.051 Uiso calc R 1 . . H
H55A 0.1402 -0.3163 0.1727 0.043 Uiso calc R 1 . . H
H55B 0.1224 -0.2848 0.1013 0.043 Uiso calc R 1 . . H
H56A 0.1152 -0.1053 0.1292 0.033 Uiso calc R 1 . . H
H56B 0.2681 -0.1861 0.1554 0.033 Uiso calc R 1 . . H
H61 0.1507 0.0752 0.1087 0.028 Uiso calc R 1 . . H
H62A 0.2699 0.2104 0.0050 0.043 Uiso calc R 1 . . H
H62B 0.3204 0.1697 0.0721 0.043 Uiso calc R 1 . . H
H63A 0.0881 0.2989 0.1116 0.056 Uiso calc R 1 . . H
H63B 0.1478 0.3837 0.0560 0.056 Uiso calc R 1 . . H
H64A 0.0075 0.3765 -0.0103 0.055 Uiso calc R 1 . . H
H64B -0.0963 0.4238 0.0489 0.055 Uiso calc R 1 . . H
H65A -0.1423 0.2663 0.0210 0.045 Uiso calc R 1 . . H
H65B -0.0975 0.2234 0.0891 0.045 Uiso calc R 1 . . H
H66A 0.0283 0.0524 0.0379 0.034 Uiso calc R 1 . . H
H66B 0.0919 0.1374 -0.0162 0.034 Uiso calc R 1 . . H
H2A -0.5354 0.4182 0.4476 0.021 Uiso calc R 1 . . H
H2B -0.6555 0.5190 0.4758 0.021 Uiso calc R 1 . . H
H71 -0.7617 0.3844 0.5297 0.024 Uiso calc R 1 . . H
H72A -0.5935 0.4042 0.5768 0.027 Uiso calc R 1 . . H
H72B -0.4627 0.2998 0.5439 0.027 Uiso calc R 1 . . H
H73A -0.6778 0.2515 0.6362 0.033 Uiso calc R 1 . . H
H73B -0.5116 0.2040 0.6451 0.033 Uiso calc R 1 . . H
H74A -0.4429 0.0669 0.5753 0.039 Uiso calc R 1 . . H
H74B -0.5584 0.0364 0.6283 0.039 Uiso calc R 1 . . H
H75A -0.7443 0.1566 0.5639 0.037 Uiso calc R 1 . . H
H75B -0.6189 0.0492 0.5307 0.037 Uiso calc R 1 . . H
H76A -0.5272 0.1980 0.4702 0.031 Uiso calc R 1 . . H
H76B -0.6936 0.2473 0.4611 0.031 Uiso calc R 1 . . H
H81 -0.6790 0.4125 0.3853 0.023 Uiso calc R 1 . . H
H82A -0.5660 0.5549 0.3488 0.031 Uiso calc R 1 . . H
H82B -0.6967 0.6609 0.3809 0.031 Uiso calc R 1 . . H
H83A -0.7253 0.7046 0.2764 0.041 Uiso calc R 1 . . H
H83B -0.7161 0.5655 0.2811 0.041 Uiso calc R 1 . . H
H84A -0.9462 0.7577 0.3387 0.042 Uiso calc R 1 . . H
H84B -0.9591 0.7068 0.2825 0.042 Uiso calc R 1 . . H
H85A -0.9252 0.5083 0.3445 0.037 Uiso calc R 1 . . H
H85B -1.0566 0.6142 0.3763 0.037 Uiso calc R 1 . . H
H86A -0.9078 0.6030 0.4451 0.031 Uiso calc R 1 . . H
H86B -0.8984 0.4638 0.4493 0.031 Uiso calc R 1 . . H
H92A 0.6307 0.5167 0.2218 0.107 Uiso calc PR 0.50 A -1 H
H92B 0.6071 0.6451 0.1740 0.107 Uiso calc PR 0.50 A -1 H
H93A 0.6749 0.5873 0.2899 0.066 Uiso calc PR 0.50 A -1 H
H93B 0.6321 0.7235 0.2434 0.066 Uiso calc PR 0.50 A -1 H
H94A 0.9037 0.5524 0.2622 0.061 Uiso calc PR 0.50 A -1 H
H94B 0.8614 0.6826 0.2140 0.061 Uiso calc PR 0.50 A -1 H
H95A 0.9467 0.5807 0.1391 0.109 Uiso calc PR 0.50 A -1 H
H95B 0.9915 0.4492 0.1878 0.109 Uiso calc PR 0.50 A -1 H
H92C 0.5881 0.5356 0.2180 0.107 Uiso calc PR 0.50 B -2 H
H92D 0.5451 0.6847 0.1901 0.107 Uiso calc PR 0.50 B -2 H
H93C 0.7387 0.5278 0.2732 0.066 Uiso calc PR 0.50 B -2 H
H93D 0.6570 0.6777 0.2628 0.066 Uiso calc PR 0.50 B -2 H
H94C 0.9375 0.5492 0.2320 0.061 Uiso calc PR 0.50 B -2 H
H94D 0.8516 0.7012 0.2151 0.061 Uiso calc PR 0.50 B -2 H
H95C 0.8266 0.6914 0.1221 0.109 Uiso calc PR 0.50 B -2 H
H95D 0.9364 0.5459 0.1346 0.109 Uiso calc PR 0.50 B -2 H

loop_
_atom_site_aniso_label
_atom_site_aniso_U_11
_atom_site_aniso_U_22
_atom_site_aniso_U_33
_atom_site_aniso_U_12
_atom_site_aniso_U_13
_atom_site_aniso_U_23
Fe1 0.01794(14) 0.02138(16) 0.01627(14) -0.00914(12) 0.00154(10) -0.00702(11)
O11 0.0310(9) 0.0623(12) 0.0193(8) -0.0093(8) -0.0044(7) -0.0127(8)
O12 0.0217(7) 0.0444(10) 0.0191(7) -0.0088(7) 0.0033(6) -0.0083(7)
C11 0.0215(10) 0.0245(11) 0.0243(10) -0.0100(9) 0.0010(8) -0.0105(9)
C12 0.0239(11) 0.0313(12) 0.0362(12) -0.0134(10) 0.0009(9) -0.0187(10)
C13 0.0328(12) 0.0319(13) 0.0416(13) -0.0212(11) 0.0157(10) -0.0201(11)
C14 0.0445(14) 0.0231(12) 0.0248(11) -0.0149(11) 0.0090(10) -0.0067(9)
C15 0.0299(11) 0.0213(11) 0.0213(10) -0.0073(9) 0.0012(8) -0.0064(8)
C16 0.0249(10) 0.0304(12) 0.0229(11) -0.0114(9) -0.0011(8) -0.0126(9)
O21 0.0179(7) 0.0336(9) 0.0242(7) -0.0082(6) -0.0003(6) -0.0125(6)
O22 0.0260(8) 0.0285(8) 0.0205(7) -0.0068(7) -0.0006(6) -0.0122(6)
C21 0.0213(10) 0.0195(10) 0.0220(10) -0.0096(8) -0.0016(8) -0.0074(8)
C22 0.0221(10) 0.0253(11) 0.0258(11) -0.0101(9) -0.0028(8) -0.0111(9)
C23 0.0203(10) 0.0275(12) 0.0333(12) -0.0129(9) -0.0006(9) -0.0115(9)
C24 0.0245(11) 0.0286(12) 0.0266(11) -0.0152(10) 0.0032(8) -0.0048(9)
C25 0.0214(10) 0.0229(11) 0.0221(10) -0.0100(9) -0.0026(8) -0.0021(8)
C26 0.0206(10) 0.0168(10) 0.0228(10) -0.0072(8) -0.0002(8) -0.0075(8)
Fe2 0.02154(16) 0.02532(17) 0.01983(15) -0.00557(13) -0.00336(11) -0.00890(12)
O31 0.0497(11) 0.0608(12) 0.0368(10) -0.0366(10) 0.0163(8) -0.0271(9)
O32 0.0331(8) 0.0430(10) 0.0226(8) -0.0199(8) -0.0020(6) -0.0114(7)
C31 0.0240(11) 0.0321(13) 0.0335(12) -0.0015(10) -0.0072(9) -0.0168(10)
C32 0.0571(16) 0.0236(12) 0.0276(12) -0.0083(12) -0.0091(11) -0.0075(10)
C33 0.083(2) 0.0289(14) 0.0350(14) -0.0045(15) -0.0273(14) -0.0073(11)
C34 0.0558(18) 0.0449(17) 0.070(2) 0.0200(15) -0.0444(16) -0.0379(16)
C35 0.0213(12) 0.0577(18) 0.0694(19) -0.0009(12) -0.0089(12) -0.0446(16)
C36 0.0186(10) 0.0318(12) 0.0316(12) -0.0066(9) 0.0025(9) -0.0178(10)
O41 0.0242(7) 0.0386(9) 0.0188(7) -0.0172(7) -0.0001(6) -0.0082(6)
O42 0.0371(9) 0.0574(11) 0.0152(7) -0.0252(9) 0.0020(6) -0.0097(7)
C41 0.0206(10) 0.0214(10) 0.0201(10) -0.0070(8) -0.0029(8) -0.0055(8)
C42 0.0303(11) 0.0340(13) 0.0188(10) -0.0177(10) -0.0052(8) -0.0003(9)
C43 0.0289(11) 0.0316(12) 0.0220(10) -0.0119(10) -0.0087(9) -0.0038(9)
C44 0.0182(10) 0.0334(13) 0.0329(12) -0.0079(9) -0.0024(8) -0.0152(10)
C45 0.0222(10) 0.0301(12) 0.0235(10) -0.0109(9) 0.0037(8) -0.0115(9)
C46 0.0224(10) 0.0208(10) 0.0177(9) -0.0065(8) -0.0018(8) -0.0061(8)
N1 0.0251(9) 0.0299(10) 0.0161(8) -0.0152(8) -0.0014(7) -0.0048(7)
C51 0.0244(10) 0.0261(11) 0.0181(10) -0.0118(9) -0.0020(8) -0.0052(8)
C52 0.0288(12) 0.0339(13) 0.0280(12) -0.0086(10) 0.0003(9) -0.0092(10)
C53 0.0413(14) 0.0291(13) 0.0420(14) -0.0066(11) -0.0014(11) -0.0114(11)
C54 0.0487(16) 0.0257(13) 0.0474(15) -0.0125(12) -0.0060(12) -0.0007(11)
C55 0.0397(13) 0.0332(13) 0.0345(13) -0.0193(11) 0.0005(10) -0.0019(10)
C56 0.0304(11) 0.0286(12) 0.0223(10) -0.0128(10) 0.0028(9) -0.0051(9)
C61 0.0303(11) 0.0254(11) 0.0157(9) -0.0126(9) -0.0034(8) -0.0042(8)
C62 0.0434(14) 0.0314(13) 0.0388(13) -0.0188(11) -0.0152(11) -0.0024(10)
C63 0.0640(18) 0.0288(14) 0.0527(17) -0.0166(13) -0.0202(14) -0.0089(12)
C64 0.0550(17) 0.0294(14) 0.0487(16) -0.0097(13) -0.0164(13) -0.0041(12)
C65 0.0316(12) 0.0354(14) 0.0409(14) -0.0071(11) -0.0066(10) -0.0091(11)
C66 0.0282(11) 0.0318(12) 0.0267(11) -0.0133(10) -0.0044(9) -0.0064(9)
N2 0.0180(8) 0.0197(9) 0.0158(8) -0.0067(7) -0.0016(6) -0.0050(7)
C71 0.0213(10) 0.0219(10) 0.0156(9) -0.0100(8) 0.0001(7) -0.0023(8)
C72 0.0259(10) 0.0259(11) 0.0167(9) -0.0103(9) -0.0037(8) -0.0035(8)
C73 0.0284(11) 0.0313(12) 0.0175(10) -0.0093(10) -0.0024(8) 0.0009(9)
C74 0.0348(13) 0.0277(12) 0.0278(12) -0.0110(10) 0.0008(10) 0.0019(9)
C75 0.0367(13) 0.0239(12) 0.0332(12) -0.0155(10) 0.0009(10) -0.0041(9)
C76 0.0314(11) 0.0261(12) 0.0240(11) -0.0149(10) -0.0023(9) -0.0051(9)
C81 0.0197(10) 0.0205(10) 0.0159(9) -0.0058(8) -0.0031(7) -0.0053(8)
C82 0.0285(11) 0.0277(12) 0.0220(10) -0.0122(10) -0.0046(8) -0.0013(9)
C83 0.0406(13) 0.0377(14) 0.0240(11) -0.0168(11) -0.0089(10) 0.0023(10)
C84 0.0393(13) 0.0287(13) 0.0348(13) -0.0085(11) -0.0188(10) -0.0011(10)
C85 0.0251(11) 0.0350(13) 0.0351(12) -0.0087(10) -0.0102(9) -0.0098(10)
C86 0.0206(10) 0.0309(12) 0.0252(11) -0.0091(9) -0.0026(8) -0.0077(9)
O91A 0.123(7) 0.148(10) 0.125(6) -0.047(7) -0.009(6) -0.086(8)
C92A 0.071(9) 0.061(8) 0.111(4) -0.007(7) -0.039(7) 0.012(5)
C93A 0.063(5) 0.015(6) 0.072(4) -0.002(4) 0.013(4) -0.023(4)
C94A 0.068(2) 0.034(5) 0.047(5) -0.021(3) -0.017(4) 0.010(5)
C95A 0.120(7) 0.059(4) 0.083(5) -0.040(5) 0.021(4) -0.015(4)
O91B 0.123(7) 0.148(10) 0.125(6) -0.047(7) -0.009(6) -0.086(8)
C92B 0.071(9) 0.061(8) 0.111(4) -0.007(7) -0.039(7) 0.012(5)
C93B 0.063(5) 0.015(6) 0.072(4) -0.002(4) 0.013(4) -0.023(4)
C94B 0.068(2) 0.034(5) 0.047(5) -0.021(3) -0.017(4) 0.010(5)
C95B 0.120(7) 0.059(4) 0.083(5) -0.040(5) 0.021(4) -0.015(4)

loop_
_atom_type_symbol
_atom_type_description
_atom_type_scat_dispersion_real
_atom_type_scat_dispersion_imag
_atom_type_scat_source
C C 0.0033 0.0016 'International Tables Vol C Tables 4.2.6.8 and 6.1.1.4'
H H 0.0000 0.0000 'International Tables Vol C Tables 4.2.6.8 and 6.1.1.4'
Fe Fe 0.3463 0.8444 'International Tables Vol C Tables 4.2.6.8 and 6.1.1.4'
N N 0.0061 0.0033 'International Tables Vol C Tables 4.2.6.8 and 6.1.1.4'
O O 0.0106 0.0060 'International Tables Vol C Tables 4.2.6.8 and 6.1.1.4'

loop_
_geom_angle_atom_site_label_1
_geom_angle_atom_site_label_2
_geom_angle_atom_site_label_3
_geom_angle
_geom_angle_publ_flag
C16 O12 H12 109.5 no
C15 C11 C12 108.09(18) no
C15 C11 C16 127.77(19) no
C12 C11 C16 124.1(2) no
C13 C12 C11 107.5(2) no
C13 C12 H12A 126.3 no
C11 C12 H12A 126.3 no
C12 C13 C14 108.33(19) no
C12 C13 H13 125.8 no
C14 C13 H13 125.8 no
C15 C14 C13 108.3(2) no
C15 C14 H14 125.9 no
C13 C14 H14 125.9 no
C14 C15 C11 107.8(2) no
C14 C15 H15 126.1 no
C11 C15 H15 126.1 no
O11 C16 O12 123.43(19) no
O11 C16 C11 123.5(2) no
O12 C16 C11 113.07(18) no
C22 C21 C25 107.30(17) no
C22 C21 C26 126.06(18) no
C25 C21 C26 126.64(18) no
C23 C22 C21 108.47(18) no
C23 C22 H22 125.8 no
C21 C22 H22 125.8 no
C24 C23 C22 107.37(18) no
C24 C23 H23 126.3 no
C22 C23 H23 126.3 no
C25 C24 C23 108.87(18) no
C25 C24 H24 125.6 no
C23 C24 H24 125.6 no
C24 C25 C21 107.98(18) no
C24 C25 H25 126.0 no
C21 C25 H25 126.0 no
O22 C26 O21 124.19(18) no
O22 C26 C21 117.57(18) no
O21 C26 C21 118.20(17) no
C36 O32 H32 109.5 no
C35 C31 C32 108.1(2) no
C35 C31 C36 124.4(2) no
C32 C31 C36 127.6(2) no
C33 C32 C31 107.9(3) no
C33 C32 H32A 126.1 no
C31 C32 H32A 126.1 no
C34 C33 C32 107.8(3) no
C34 C33 H33 126.1 no
C32 C33 H33 126.1 no
C33 C34 C35 109.4(2) no
C33 C34 H34 125.3 no
C35 C34 H34 125.3 no
C34 C35 C31 106.8(3) no
C34 C35 H35 126.6 no
C31 C35 H35 126.6 no
O31 C36 O32 124.1(2) no
O31 C36 C31 123.3(2) no
O32 C36 C31 112.63(19) no
C45 C41 C42 107.24(18) no
C45 C41 C46 125.05(18) no
C42 C41 C46 127.54(18) no
C43 C42 C41 107.98(18) no
C43 C42 H42 126.0 no
C41 C42 H42 126.0 no
C44 C43 C42 108.40(19) no
C44 C43 H43 125.8 no
C42 C43 H43 125.8 no
C43 C44 C45 107.93(18) no
C43 C44 H44 126.0 no
C45 C44 H44 126.0 no
C44 C45 C41 108.43(18) no
C44 C45 H45 125.8 no
C41 C45 H45 125.8 no
O42 C46 O41 123.09(19) no
O42 C46 C41 117.89(18) no
O41 C46 C41 119.02(17) no
C51 N1 C61 117.83(15) no
C51 N1 H1A 107.8 no
C61 N1 H1A 107.8 no
C51 N1 H1B 107.8 no
C61 N1 H1B 107.8 no
H1A N1 H1B 107.2 no
N1 C51 C52 108.53(16) no
N1 C51 C56 111.25(16) no
C52 C51 C56 111.32(18) no
N1 C51 H51 108.6 no
C52 C51 H51 108.6 no
C56 C51 H51 108.6 no
C51 C52 C53 111.36(19) no
C51 C52 H52A 109.4 no
C53 C52 H52A 109.4 no
C51 C52 H52B 109.4 no
C53 C52 H52B 109.4 no
H52A C52 H52B 108.0 no
C54 C53 C52 111.9(2) no
C54 C53 H53A 109.2 no
C52 C53 H53A 109.2 no
C54 C53 H53B 109.2 no
C52 C53 H53B 109.2 no
H53A C53 H53B 107.9 no
C55 C54 C53 111.4(2) no
C55 C54 H54A 109.3 no
C53 C54 H54A 109.3 no
C55 C54 H54B 109.3 no
C53 C54 H54B 109.3 no
H54A C54 H54B 108.0 no
C54 C55 C56 111.7(2) no
C54 C55 H55A 109.3 no
C56 C55 H55A 109.3 no
C54 C55 H55B 109.3 no
C56 C55 H55B 109.3 no
H55A C55 H55B 107.9 no
C51 C56 C55 109.82(18) no
C51 C56 H56A 109.7 no
C55 C56 H56A 109.7 no
C51 C56 H56B 109.7 no
C55 C56 H56B 109.7 no
H56A C56 H56B 108.2 no
N1 C61 C66 113.53(17) no
N1 C61 C62 108.10(17) no
C66 C61 C62 110.52(18) no
N1 C61 H61 108.2 no
C66 C61 H61 108.2 no
C62 C61 H61 108.2 no
C61 C62 C63 109.4(2) no
C61 C62 H62A 109.8 no
C63 C62 H62A 109.8 no
C61 C62 H62B 109.8 no
C63 C62 H62B 109.8 no
H62A C62 H62B 108.2 no
C64 C63 C62 110.9(2) no
C64 C63 H63A 109.5 no
C62 C63 H63A 109.5 no
C64 C63 H63B 109.5 no
C62 C63 H63B 109.5 no
H63A C63 H63B 108.0 no
C63 C64 C65 111.2(2) no
C63 C64 H64A 109.4 no
C65 C64 H64A 109.4 no
C63 C64 H64B 109.4 no
C65 C64 H64B 109.4 no
H64A C64 H64B 108.0 no
C64 C65 C66 112.1(2) no
C64 C65 H65A 109.2 no
C66 C65 H65A 109.2 no
C64 C65 H65B 109.2 no
C66 C65 H65B 109.2 no
H65A C65 H65B 107.9 no
C61 C66 C65 108.86(19) no
C61 C66 H66A 109.9 no
C65 C66 H66A 109.9 no
C61 C66 H66B 109.9 no
C65 C66 H66B 109.9 no
H66A C66 H66B 108.3 no
C71 N2 C81 117.77(15) no
C71 N2 H2A 107.9 no
C81 N2 H2A 107.9 no
C71 N2 H2B 107.9 no
C81 N2 H2B 107.9 no
H2A N2 H2B 107.2 no
N2 C71 C76 111.50(15) no
N2 C71 C72 107.53(15) no
C76 C71 C72 111.77(17) no
N2 C71 H71 108.7 no
C76 C71 H71 108.7 no
C72 C71 H71 108.7 no
C71 C72 C73 111.24(17) no
C71 C72 H72A 109.4 no
C73 C72 H72A 109.4 no
C71 C72 H72B 109.4 no
C73 C72 H72B 109.4 no
H72A C72 H72B 108.0 no
C72 C73 C74 111.03(17) no
C72 C73 H73A 109.4 no
C74 C73 H73A 109.4 no
C72 C73 H73B 109.4 no
C74 C73 H73B 109.4 no
H73A C73 H73B 108.0 no
C75 C74 C73 110.10(19) no
C75 C74 H74A 109.6 no
C73 C74 H74A 109.6 no
C75 C74 H74B 109.6 no
C73 C74 H74B 109.6 no
H74A C74 H74B 108.2 no
C74 C75 C76 110.92(18) no
C74 C75 H75A 109.5 no
C76 C75 H75A 109.5 no
C74 C75 H75B 109.5 no
C76 C75 H75B 109.5 no
H75A C75 H75B 108.0 no
C71 C76 C75 110.41(17) no
C71 C76 H76A 109.6 no
C75 C76 H76A 109.6 no
C71 C76 H76B 109.6 no
C75 C76 H76B 109.6 no
H76A C76 H76B 108.1 no
N2 C81 C82 107.62(16) no
N2 C81 C86 111.78(15) no
C82 C81 C86 111.40(17) no
N2 C81 H81 108.7 no
C82 C81 H81 108.7 no
C86 C81 H81 108.7 no
C81 C82 C83 110.88(18) no
C81 C82 H82A 109.5 no
C83 C82 H82A 109.5 no
C81 C82 H82B 109.5 no
C83 C82 H82B 109.5 no
H82A C82 H82B 108.1 no
C84 C83 C82 111.14(19) no
C84 C83 H83A 109.4 no
C82 C83 H83A 109.4 no
C84 C83 H83B 109.4 no
C82 C83 H83B 109.4 no
H83A C83 H83B 108.0 no
C85 C84 C83 110.7(2) no
C85 C84 H84A 109.5 no
C83 C84 H84A 109.5 no
C85 C84 H84B 109.5 no
C83 C84 H84B 109.5 no
H84A C84 H84B 108.1 no
C84 C85 C86 111.87(19) no
C84 C85 H85A 109.2 no
C86 C85 H85A 109.2 no
C84 C85 H85B 109.2 no
C86 C85 H85B 109.2 no
H85A C85 H85B 107.9 no
C81 C86 C85 110.01(17) no
C81 C86 H86A 109.7 no
C85 C86 H86A 109.7 no
C81 C86 H86B 109.7 no
C85 C86 H86B 109.7 no
H86A C86 H86B 108.2 no
C92A O91A C95A 105.9(12) no
O91A C92A C93A 121.0(13) no
O91A C92A H92A 107.1 no
C93A C92A H92A 107.1 no
O91A C92A H92B 107.1 no
C93A C92A H92B 107.1 no
H92A C92A H92B 106.8 no
C92A C93A C94A 93.0(13) no
C92A C93A H93A 113.1 no
C94A C93A H93A 113.1 no
C92A C93A H93B 113.1 no
C94A C93A H93B 113.1 no
H93A C93A H93B 110.5 no
C93A C94A C95A 115.7(13) no
C93A C94A H94A 108.3 no
C95A C94A H94A 108.3 no
C93A C94A H94B 108.3 no
C95A C94A H94B 108.3 no
H94A C94A H94B 107.4 no
O91A C95A C94A 103.9(11) no
O91A C95A H95A 111.0 no
C94A C95A H95A 111.0 no
O91A C95A H95B 111.0 no
C94A C95A H95B 111.0 no
H95A C95A H95B 109.0 no
C95B O91B C92B 113.4(13) no
O91B C92B C93B 97.4(13) no
O91B C92B H92C 112.3 no
C93B C92B H92C 112.3 no
O91B C92B H92D 112.3 no
C93B C92B H92D 112.3 no
H92C C92B H92D 109.9 no
C92B C93B C94B 117.6(17) no
C92B C93B H93C 107.9 no
C94B C93B H93C 107.9 no
C92B C93B H93D 107.9 no
C94B C93B H93D 107.9 no
H93C C93B H93D 107.2 no
C93B C94B C95B 96.3(13) no
C93B C94B H94C 112.5 no
C95B C94B H94C 112.5 no
C93B C94B H94D 112.5 no
C95B C94B H94D 112.5 no
H94C C94B H94D 110.0 no
O91B C95B C94B 109.5(12) no
O91B C95B H95C 109.8 no
C94B C95B H95C 109.8 no
O91B C95B H95D 109.8 no
C94B C95B H95D 109.8 no
H95C C95B H95D 108.2 no

loop_
_geom_bond_atom_site_label_1
_geom_bond_atom_site_label_2
_geom_bond_distance
_geom_bond_publ_flag
Fe1 C12 2.025(2) no
Fe1 C25 2.030(2) no
Fe1 C11 2.030(2) no
Fe1 C24 2.041(2) no
Fe1 C21 2.046(2) no
Fe1 C13 2.048(2) no
Fe1 C15 2.055(2) no
Fe1 C22 2.055(2) no
Fe1 C23 2.058(2) no
Fe1 C14 2.067(2) no
O11 C16 1.212(3) no
O12 C16 1.326(3) no
O12 H12 0.8400 no
C11 C15 1.424(3) no
C11 C12 1.435(3) no
C11 C16 1.469(3) no
C12 C13 1.420(3) no
C12 H12A 0.9500 no
C13 C14 1.423(4) no
C13 H13 0.9500 no
C14 C15 1.420(3) no
C14 H14 0.9500 no
C15 H15 0.9500 no
O21 C26 1.276(2) no
O22 C26 1.248(2) no
C21 C22 1.430(3) no
C21 C25 1.432(3) no
C21 C26 1.496(3) no
C22 C23 1.425(3) no
C22 H22 0.9500 no
C23 C24 1.422(3) no
C23 H23 0.9500 no
C24 C25 1.415(3) no
C24 H24 0.9500 no
C25 H25 0.9500 no
Fe2 C35 2.024(2) no
Fe2 C34 2.024(3) no
Fe2 C41 2.026(2) no
Fe2 C42 2.030(2) no
Fe2 C45 2.036(2) no
Fe2 C31 2.042(2) no
Fe2 C33 2.047(3) no
Fe2 C44 2.053(2) no
Fe2 C43 2.054(2) no
Fe2 C32 2.057(2) no
O31 C36 1.212(3) no
O32 C36 1.312(3) no
O32 H32 0.8400 no
C31 C35 1.425(3) no
C31 C32 1.425(3) no
C31 C36 1.481(3) no
C32 C33 1.418(4) no
C32 H32A 0.9500 no
C33 C34 1.400(5) no
C33 H33 0.9500 no
C34 C35 1.419(4) no
C34 H34 0.9500 no
C35 H35 0.9500 no
O41 C46 1.271(2) no
O42 C46 1.246(2) no
C41 C45 1.427(3) no
C41 C42 1.435(3) no
C41 C46 1.489(3) no
C42 C43 1.420(3) no
C42 H42 0.9500 no
C43 C44 1.419(3) no
C43 H43 0.9500 no
C44 C45 1.421(3) no
C44 H44 0.9500 no
C45 H45 0.9500 no
N1 C51 1.498(3) no
N1 C61 1.501(3) no
N1 H1A 0.9200 no
N1 H1B 0.9200 no
C51 C52 1.520(3) no
C51 C56 1.522(3) no
C51 H51 1.0000 no
C52 C53 1.527(3) no
C52 H52A 0.9900 no
C52 H52B 0.9900 no
C53 C54 1.525(4) no
C53 H53A 0.9900 no
C53 H53B 0.9900 no
C54 C55 1.516(4) no
C54 H54A 0.9900 no
C54 H54B 0.9900 no
C55 C56 1.523(3) no
C55 H55A 0.9900 no
C55 H55B 0.9900 no
C56 H56A 0.9900 no
C56 H56B 0.9900 no
C61 C66 1.520(3) no
C61 C62 1.524(3) no
C61 H61 1.0000 no
C62 C63 1.530(4) no
C62 H62A 0.9900 no
C62 H62B 0.9900 no
C63 C64 1.522(4) no
C63 H63A 0.9900 no
C63 H63B 0.9900 no
C64 C65 1.522(4) no
C64 H64A 0.9900 no
C64 H64B 0.9900 no
C65 C66 1.523(3) no
C65 H65A 0.9900 no
C65 H65B 0.9900 no
C66 H66A 0.9900 no
C66 H66B 0.9900 no
N2 C71 1.507(2) no
N2 C81 1.508(2) no
N2 H2A 0.9200 no
N2 H2B 0.9200 no
C71 C76 1.520(3) no
C71 C72 1.526(3) no
C71 H71 1.0000 no
C72 C73 1.529(3) no
C72 H72A 0.9900 no
C72 H72B 0.9900 no
C73 C74 1.529(3) no
C73 H73A 0.9900 no
C73 H73B 0.9900 no
C74 C75 1.527(3) no
C74 H74A 0.9900 no
C74 H74B 0.9900 no
C75 C76 1.531(3) no
C75 H75A 0.9900 no
C75 H75B 0.9900 no
C76 H76A 0.9900 no
C76 H76B 0.9900 no
C81 C82 1.524(3) no
C81 C86 1.527(3) no
C81 H81 1.0000 no
C82 C83 1.524(3) no
C82 H82A 0.9900 no
C82 H82B 0.9900 no
C83 C84 1.522(3) no
C83 H83A 0.9900 no
C83 H83B 0.9900 no
C84 C85 1.519(3) no
C84 H84A 0.9900 no
C84 H84B 0.9900 no
C85 C86 1.528(3) no
C85 H85A 0.9900 no
C85 H85B 0.9900 no
C86 H86A 0.9900 no
C86 H86B 0.9900 no
O91A C92A 1.395(8) no
O91A C95A 1.401(8) no
C92A C93A 1.464(9) no
C92A H92A 0.9900 no
C92A H92B 0.9900 no
C93A C94A 1.499(8) no
C93A H93A 0.9900 no
C93A H93B 0.9900 no
C94A C95A 1.502(9) no
C94A H94A 0.9900 no
C94A H94B 0.9900 no
C95A H95A 0.9900 no
C95A H95B 0.9900 no
O91B C95B 1.400(8) no
O91B C92B 1.405(9) no
C92B C93B 1.465(9) no
C92B H92C 0.9900 no
C92B H92D 0.9900 no
C93B C94B 1.489(9) no
C93B H93C 0.9900 no
C93B H93D 0.9900 no
C94B C95B 1.506(9) no
C94B H94C 0.9900 no
C94B H94D 0.9900 no
C95B H95C 0.9900 no
C95B H95D 0.9900 no

loop_
_geom_hbond_atom_site_label_D
_geom_hbond_atom_site_label_H
_geom_hbond_atom_site_label_A
_geom_hbond_site_symmetry_A
_geom_hbond_distance_DH
_geom_hbond_distance_HA
_geom_hbond_distance_DA
_geom_hbond_angle_DHA
_geom_hbond_publ_flag
O12 H12 O41 . 0.84 1.76 2.600(2) 174 y
O32 H32 O21 1_655 0.84 1.76 2.587(2) 170 y
N1 H1A O42 2_655 0.92 1.82 2.720(2) 166 y
N1 H1B O41 . 0.92 1.93 2.810(2) 161 y
N2 H2A O21 . 0.92 1.91 2.822(2) 170 y
N2 H2B O22 2_466 0.92 1.86 2.751(2) 162 y
C44 H44 O11 . 0.95 2.47 3.418(3) 173 y
C61 H61 O11 . 1.00 2.27 3.241(2) 164 y
